data_4300149
loop_
_publ_author_name
'Ulrich Kortz'

_publ_contact_author_address
;
Department of Chemistry
American University of Beirut
Bliss street, POB 11-0236
Beirut, LEBANON
;
_publ_contact_author_email
;
ulrich.kortz@aub.edu.lb
;
_publ_contact_author_fax
;
+961 1 74 44 61
;
_publ_contact_author_name
;
Kortz Ulrich
;
_publ_contact_author_phone
;
+961 3 77 64 39
;
_publ_section_title
;
Polyoxometalate-Diphosphate Complexes. 6.1Possible Intermediates in the
Molybdate-Catalyzed Hydrolysis of Pyrophosphate: Structure of
Hexamolybdopyrophosphate [(O3POPO3)Mo6O18(H2O)4]4-
;
_journal_name_full 'Inorganic Chemistry'
_journal_page_first 625
_journal_page_last 626
_journal_volume 39
_journal_year 2000
_chemical_formula_sum 'C36 Mo6 N4 O33 P2'
_chemical_formula_weight 1653.98
_space_group_IT_number 2
_symmetry_cell_setting triclinic
_symmetry_space_group_name_Hall '-P 1'
_symmetry_space_group_name_H-M 'P -1'
_atom_sites_solution_hydrogens geom
_atom_sites_solution_primary direct
_atom_sites_solution_secondary difmap
_audit_creation_method SHELXL-97
_cell_angle_alpha 72.02
_cell_angle_beta 74.19
_cell_angle_gamma 83.8310(10)
_cell_formula_units_Z 2
_cell_length_a 12.8718(2)
_cell_length_b 15.43660(10)
_cell_length_c 16.1842(2)
_cell_measurement_reflns_used 8192
_cell_measurement_temperature 173(2)
_cell_measurement_theta_max 28.19
_cell_measurement_theta_min 1.37
_cell_volume 2942.04(6)
_computing_cell_refinement 'Bruker SMART'
_computing_data_collection 'Bruker SMART'
_computing_data_reduction 'Bruker SHELXTL'
_computing_molecular_graphics 'Bruker SHELXTL'
_computing_publication_material 'Bruker SHELXTL'
_computing_structure_refinement 'SHELXL-97 (Sheldrick, 1997)'
_computing_structure_solution 'SHELXS-97 (Sheldrick, 1990)'
_diffrn_ambient_temperature 173(2)
_diffrn_measured_fraction_theta_full 0.938
_diffrn_measured_fraction_theta_max 0.938
_diffrn_measurement_device_type 'CCD area detector'
_diffrn_measurement_method 'omega scans'
_diffrn_radiation_monochromator graphite
_diffrn_radiation_source 'normal sealed tube'
_diffrn_radiation_type MoK\a
_diffrn_radiation_wavelength 0.71073
_diffrn_reflns_av_R_equivalents 0.0344
_diffrn_reflns_av_sigmaI/netI 0.0487
_diffrn_reflns_limit_h_max 17
_diffrn_reflns_limit_h_min -16
_diffrn_reflns_limit_k_max 19
_diffrn_reflns_limit_k_min -20
_diffrn_reflns_limit_l_max 21
_diffrn_reflns_limit_l_min -21
_diffrn_reflns_number 32051
_diffrn_reflns_theta_full 28.19
_diffrn_reflns_theta_max 28.19
_diffrn_reflns_theta_min 1.37
_diffrn_standards_decay_% 0
_exptl_absorpt_coefficient_mu 1.386
_exptl_absorpt_correction_T_max 0.772999
_exptl_absorpt_correction_T_min 0.658225
_exptl_absorpt_correction_type multi-scan
_exptl_absorpt_process_details 'SADABS (Sheldrick)'
_exptl_crystal_colour white
_exptl_crystal_density_diffrn 1.867
_exptl_crystal_density_method 'not measured'
_exptl_crystal_description block
_exptl_crystal_F_000 1580
_exptl_crystal_size_max 0.2
_exptl_crystal_size_mid 0.14
_exptl_crystal_size_min 0.1
_refine_diff_density_max 3.381
_refine_diff_density_min -2.183
_refine_diff_density_rms 0.282
_refine_ls_extinction_method none
_refine_ls_goodness_of_fit_ref 1.118
_refine_ls_hydrogen_treatment mixed
_refine_ls_matrix_type full
_refine_ls_number_parameters 365
_refine_ls_number_reflns 13568
_refine_ls_number_restraints 0
_refine_ls_restrained_S_all 1.118
_refine_ls_R_factor_all 0.0918
_refine_ls_R_factor_gt 0.0696
_refine_ls_shift/su_max 0.005
_refine_ls_shift/su_mean 0.000
_refine_ls_structure_factor_coef Fsqd
_refine_ls_weighting_details 'calc w=1/[\s^2^(Fo^2^)+(0.1292P)^2^+9.6838P] where P=(Fo^2^+2Fc^2^)/3'
_refine_ls_weighting_scheme calc
_refine_ls_wR_factor_gt 0.1840
_refine_ls_wR_factor_ref 0.2108
_reflns_number_gt 10148
_reflns_number_total 13568
_reflns_threshold_expression >2sigma(I)
_cod_original_cell_volume 2942.10(6)
_cod_database_code 4300149

loop_
_symmetry_equiv_pos_as_xyz
'x, y, z'
'-x, -y, -z'

loop_
_atom_site_label
_atom_site_type_symbol
_atom_site_fract_x
_atom_site_fract_y
_atom_site_fract_z
_atom_site_U_iso_or_equiv
_atom_site_adp_type
_atom_site_occupancy
_atom_site_symmetry_multiplicity
_atom_site_calc_flag
_atom_site_refinement_flags
_atom_site_disorder_assembly
_atom_site_disorder_group
Mo1 Mo 2.07907(4) -0.36361(4) -0.31597(4) 0.01943(14) Uani 1 1 d . . .
Mo2 Mo 2.13473(4) -0.23617(4) -0.19577(4) 0.01937(14) Uani 1 1 d . . .
Mo3 Mo 1.93027(4) -0.06078(4) -0.12740(4) 0.01974(14) Uani 1 1 d . . .
Mo4 Mo 1.71018(4) -0.01034(4) -0.21140(4) 0.01933(14) Uani 1 1 d . . .
Mo5 Mo 1.63842(4) -0.16460(4) -0.31519(4) 0.02023(14) Uani 1 1 d . . .
Mo6 Mo 1.80039(5) -0.34578(4) -0.34940(4) 0.02144(15) Uani 1 1 d . . .
P1 P 1.90008(13) -0.18042(10) -0.27781(11) 0.0162(3) Uani 1 1 d . . .
P2 P 2.10016(13) -0.13195(11) -0.40846(11) 0.0188(3) Uani 1 1 d . . .
O12P O 1.9694(4) -0.1160(3) -0.3705(3) 0.0208(9) Uiso 1 1 d . . .
O1PA O 1.9760(3) -0.2557(3) -0.2399(3) 0.0184(9) Uiso 1 1 d . . .
O1PB O 1.8093(4) -0.2173(3) -0.3011(3) 0.0203(9) Uiso 1 1 d . . .
O1PC O 1.8544(4) -0.1211(3) -0.2154(3) 0.0200(9) Uiso 1 1 d . . .
O1TB O 2.1679(4) -0.4132(3) -0.3899(3) 0.0281(10) Uiso 1 1 d . . .
O1TC O 2.0377(4) -0.4523(3) -0.2210(3) 0.0281(10) Uiso 1 1 d . . .
O2PA O 2.1126(4) -0.2268(3) -0.4210(3) 0.0211(9) Uiso 1 1 d . . .
O2PB O 2.1485(4) -0.1269(3) -0.3322(3) 0.0194(9) Uiso 1 1 d . . .
O2PT O 2.1355(4) -0.0567(3) -0.4940(3) 0.0231(9) Uiso 1 1 d . . .
O2TB O 2.2600(4) -0.2075(3) -0.1955(3) 0.0259(10) Uiso 1 1 d . . .
O2TC O 2.0926(4) -0.3209(3) -0.0958(3) 0.0264(10) Uiso 1 1 d . . .
O3TA O 2.0189(4) 0.0198(3) -0.2766(3) 0.0251(10) Uiso 1 1 d . . .
O3TB O 1.9896(4) 0.0097(3) -0.0915(3) 0.0270(10) Uiso 1 1 d . . .
O3TC O 1.8555(4) -0.1324(3) -0.0299(3) 0.0282(10) Uiso 1 1 d . . .
O4TA O 1.8411(4) 0.0705(3) -0.3438(3) 0.0229(9) Uiso 1 1 d . . .
O4TB O 1.6304(4) 0.0874(3) -0.2257(3) 0.0250(10) Uiso 1 1 d . . .
O4TC O 1.6355(4) -0.0840(3) -0.1174(3) 0.0270(10) Uiso 1 1 d . . .
O5TA O 1.7467(4) -0.0899(3) -0.4670(3) 0.0228(9) Uiso 1 1 d . . .
O5TB O 1.5289(4) -0.1187(3) -0.3581(3) 0.0293(11) Uiso 1 1 d . . .
O5TC O 1.5813(4) -0.2206(3) -0.2062(3) 0.0266(10) Uiso 1 1 d . . .
O6TA O 1.8659(4) -0.2400(4) -0.4925(4) 0.0334(12) Uiso 1 1 d . . .
O6TB O 1.7868(4) -0.4177(4) -0.4093(4) 0.0320(11) Uiso 1 1 d . . .
O6TC O 1.7558(4) -0.4087(3) -0.2396(3) 0.0300(11) Uiso 1 1 d . . .
O12 O 2.1773(4) -0.3128(3) -0.2727(3) 0.0214(9) Uiso 1 1 d . . .
O16 O 1.9508(4) -0.3505(3) -0.3594(3) 0.0255(10) Uiso 1 1 d . . .
O23 O 2.0488(4) -0.1394(3) -0.1585(3) 0.0238(10) Uiso 1 1 d . . .
O34 O 1.8158(4) 0.0230(3) -0.1634(3) 0.0213(9) Uiso 1 1 d . . .
O45 O 1.6890(4) -0.0589(3) -0.3007(3) 0.0237(10) Uiso 1 1 d . . .
O56 O 1.6753(4) -0.2669(3) -0.3642(3) 0.0234(9) Uiso 1 1 d . . .
N1 N 1.7827(5) 0.5986(4) 0.0064(4) 0.0299(13) Uiso 1 1 d . . .
N2 N 0.6702(5) -0.0103(4) 0.1298(4) 0.0251(12) Uiso 1 1 d . . .
N3 N 1.1014(5) -0.2706(4) 0.1447(4) 0.0256(12) Uiso 1 1 d . . .
N4 N 0.4553(5) 0.7645(4) 0.4770(4) 0.0294(13) Uiso 1 1 d . . .
C1 C 1.8493(7) 0.6231(6) 0.0602(6) 0.0416(19) Uiso 1 1 d . . .
C2 C 1.7507(8) 0.6866(6) -0.0550(6) 0.044(2) Uiso 1 1 d . . .
C3 C 1.8541(7) 0.5434(6) -0.0518(6) 0.0403(19) Uiso 1 1 d . . .
C4 C 1.6862(5) 0.5426(5) 0.0680(5) 0.0236(13) Uiso 1 1 d . . .
C5 C 1.5831(7) 0.5660(6) 0.0562(6) 0.0418(19) Uiso 1 1 d . . .
C6 C 1.4959(8) 0.5123(6) 0.1140(6) 0.045(2) Uiso 1 1 d . . .
C7 C 1.5134(6) 0.4345(5) 0.1807(5) 0.0321(16) Uiso 1 1 d . . .
C8 C 1.6178(6) 0.4115(5) 0.1913(5) 0.0313(15) Uiso 1 1 d . . .
C9 C 1.7058(6) 0.4648(5) 0.1353(5) 0.0296(15) Uiso 1 1 d . . .
C10 C 0.7690(6) 0.0473(5) 0.0736(5) 0.0282(15) Uiso 1 1 d . . .
C11 C 0.5955(6) 0.0401(5) 0.1900(5) 0.0297(15) Uiso 1 1 d . . .
C12 C 0.6106(6) -0.0247(5) 0.0667(5) 0.0332(16) Uiso 1 1 d . . .
C13 C 0.7072(6) -0.0986(5) 0.1864(5) 0.0263(14) Uiso 1 1 d . . .
C14 C 0.6779(7) -0.1829(6) 0.1838(6) 0.0381(18) Uiso 1 1 d . . .
C15 C 0.7160(8) -0.2627(6) 0.2410(6) 0.047(2) Uiso 1 1 d . . .
C16 C 0.7765(8) -0.2569(6) 0.2973(6) 0.047(2) Uiso 1 1 d . . .
C17 C 0.8031(8) -0.1734(6) 0.3003(6) 0.047(2) Uiso 1 1 d . . .
C18 C 0.7689(7) -0.0924(6) 0.2441(6) 0.0365(17) Uiso 1 1 d . . .
C19 C 1.0709(6) -0.3707(5) 0.1772(5) 0.0316(16) Uiso 1 1 d . . .
C20 C 1.0348(6) -0.2168(5) 0.0791(5) 0.0301(15) Uiso 1 1 d . . .
C21 C 1.0727(7) -0.2338(5) 0.2252(5) 0.0339(16) Uiso 1 1 d . . .
C22 C 1.2207(6) -0.2626(5) 0.0985(5) 0.0246(13) Uiso 1 1 d . . .
C23 C 1.2897(6) -0.2254(5) 0.1318(5) 0.0292(15) Uiso 1 1 d . . .
C24 C 1.3993(6) -0.2147(5) 0.0841(5) 0.0327(16) Uiso 1 1 d . . .
C25 C 1.4375(6) -0.2387(5) 0.0046(5) 0.0310(15) Uiso 1 1 d . . .
C26 C 1.3681(6) -0.2772(5) -0.0267(5) 0.0325(16) Uiso 1 1 d . . .
C27 C 1.2581(6) -0.2911(5) 0.0214(5) 0.0284(15) Uiso 1 1 d . . .
C28 C 0.3675(8) 0.8231(7) 0.4421(7) 0.048(2) Uiso 1 1 d . . .
C29 C 0.5491(7) 0.8250(6) 0.4554(6) 0.0378(18) Uiso 1 1 d . . .
C30 C 0.4140(7) 0.7270(6) 0.5788(6) 0.0390(18) Uiso 1 1 d . . .
C31 C 0.4921(7) 0.6858(5) 0.4384(5) 0.0350(17) Uiso 1 1 d . . .
C32 C 0.4398(9) 0.6727(7) 0.3769(7) 0.054(2) Uiso 1 1 d . . .
C33 C 0.4757(11) 0.5976(9) 0.3405(9) 0.073(3) Uiso 1 1 d . . .
C34 C 0.5594(11) 0.5438(9) 0.3646(9) 0.073(3) Uiso 1 1 d . . .
C35 C 0.6139(11) 0.5566(9) 0.4271(9) 0.070(3) Uiso 1 1 d . . .
C36 C 0.5772(8) 0.6301(7) 0.4639(6) 0.047(2) Uiso 1 1 d . . .
O1W O 1.6574(5) 0.0283(4) -0.5974(4) 0.0355(12) Uiso 1 1 d . . .
O2W O 2.0994(5) -0.2473(4) -0.5764(4) 0.0476(15) Uiso 1 1 d . . .
O3W O 1.9134(5) -0.4293(4) -0.5847(4) 0.0490(15) Uiso 1 1 d . . .
O4W O 1.8683(6) -0.5950(5) -0.3790(5) 0.0513(16) Uiso 1 1 d . . .

loop_
_atom_site_aniso_label
_atom_site_aniso_U_11
_atom_site_aniso_U_22
_atom_site_aniso_U_33
_atom_site_aniso_U_23
_atom_site_aniso_U_13
_atom_site_aniso_U_12
Mo1 0.0173(3) 0.0192(3) 0.0219(3) -0.0069(2) -0.0047(2) 0.0009(2)
Mo2 0.0186(3) 0.0201(3) 0.0205(3) -0.0067(2) -0.0064(2) 0.0012(2)
Mo3 0.0197(3) 0.0217(3) 0.0191(3) -0.0074(2) -0.0059(2) 0.0009(2)
Mo4 0.0164(3) 0.0226(3) 0.0204(3) -0.0086(2) -0.0047(2) 0.0004(2)
Mo5 0.0161(3) 0.0237(3) 0.0230(3) -0.0097(2) -0.0053(2) 0.0003(2)
Mo6 0.0199(3) 0.0201(3) 0.0259(3) -0.0083(2) -0.0066(2) -0.0005(2)
P1 0.0154(7) 0.0163(7) 0.0182(7) -0.0052(6) -0.0061(6) -0.0011(6)
P2 0.0187(8) 0.0195(7) 0.0172(7) -0.0049(6) -0.0024(6) -0.0022(6)

loop_
_atom_type_symbol
_atom_type_description
_atom_type_scat_dispersion_real
_atom_type_scat_dispersion_imag
_atom_type_scat_source
C C 0.0033 0.0016 'International Tables Vol C Tables 4.2.6.8 and 6.1.1.4'
N N 0.0061 0.0033 'International Tables Vol C Tables 4.2.6.8 and 6.1.1.4'
O O 0.0106 0.0060 'International Tables Vol C Tables 4.2.6.8 and 6.1.1.4'
P P 0.1023 0.0942 'International Tables Vol C Tables 4.2.6.8 and 6.1.1.4'
Mo Mo -1.6832 0.6857 'International Tables Vol C Tables 4.2.6.8 and 6.1.1.4'

loop_
_geom_angle_atom_site_label_1
_geom_angle_atom_site_label_2
_geom_angle_atom_site_label_3
_geom_angle
_geom_angle_site_symmetry_1
_geom_angle_site_symmetry_3
_geom_angle_publ_flag
O1TC Mo1 O1TB 104.3(2) . . ?
O1TC Mo1 O16 97.7(2) . . ?
O1TB Mo1 O16 100.9(2) . . ?
O1TC Mo1 O12 96.9(2) . . ?
O1TB Mo1 O12 101.3(2) . . ?
O16 Mo1 O12 149.40(19) . . ?
O1TC Mo1 O2PA 166.8(2) . . ?
O1TB Mo1 O2PA 88.7(2) . . ?
O16 Mo1 O2PA 81.30(18) . . ?
O12 Mo1 O2PA 78.41(17) . . ?
O1TC Mo1 O1PA 90.63(19) . . ?
O1TB Mo1 O1PA 164.5(2) . . ?
O16 Mo1 O1PA 80.80(17) . . ?
O12 Mo1 O1PA 72.30(17) . . ?
O2PA Mo1 O1PA 76.20(15) . . ?
O2TB Mo2 O2TC 105.0(2) . . ?
O2TB Mo2 O12 99.5(2) . . ?
O2TC Mo2 O12 97.6(2) . . ?
O2TB Mo2 O23 99.9(2) . . ?
O2TC Mo2 O23 96.7(2) . . ?
O12 Mo2 O23 151.99(19) . . ?
O2TB Mo2 O2PB 89.18(19) . . ?
O2TC Mo2 O2PB 165.8(2) . . ?
O12 Mo2 O2PB 80.90(17) . . ?
O23 Mo2 O2PB 79.37(18) . . ?
O2TB Mo2 O1PA 164.17(19) . . ?
O2TC Mo2 O1PA 90.07(19) . . ?
O12 Mo2 O1PA 73.22(17) . . ?
O23 Mo2 O1PA 82.79(17) . . ?
O2PB Mo2 O1PA 75.91(15) . . ?
O3TB Mo3 O3TC 104.1(2) . . ?
O3TB Mo3 O23 101.0(2) . . ?
O3TC Mo3 O23 100.7(2) . . ?
O3TB Mo3 O34 97.6(2) . . ?
O3TC Mo3 O34 99.3(2) . . ?
O23 Mo3 O34 148.28(19) . . ?
O3TB Mo3 O1PC 163.1(2) . . ?
O3TC Mo3 O1PC 91.1(2) . . ?
O23 Mo3 O1PC 82.98(17) . . ?
O34 Mo3 O1PC 72.29(17) . . ?
O3TB Mo3 O3TA 87.9(2) . . ?
O3TC Mo3 O3TA 167.9(2) . . ?
O23 Mo3 O3TA 76.49(18) . . ?
O34 Mo3 O3TA 78.77(18) . . ?
O1PC Mo3 O3TA 76.95(16) . . ?
O4TC Mo4 O4TB 103.6(2) . . ?
O4TC Mo4 O45 99.8(2) . . ?
O4TB Mo4 O45 101.9(2) . . ?
O4TC Mo4 O34 100.6(2) . . ?
O4TB Mo4 O34 100.7(2) . . ?
O45 Mo4 O34 145.0(2) . . ?
O4TC Mo4 O1PC 89.7(2) . . ?
O4TB Mo4 O1PC 166.1(2) . . ?
O45 Mo4 O1PC 79.64(18) . . ?
O34 Mo4 O1PC 72.27(17) . . ?
O4TC Mo4 O4TA 169.1(2) . . ?
O4TB Mo4 O4TA 87.38(19) . . ?
O45 Mo4 O4TA 77.93(18) . . ?
O34 Mo4 O4TA 76.70(17) . . ?
O1PC Mo4 O4TA 79.34(15) . . ?
O5TC Mo5 O5TB 103.7(2) . . ?
O5TC Mo5 O45 100.1(2) . . ?
O5TB Mo5 O45 101.0(2) . . ?
O5TC Mo5 O56 99.9(2) . . ?
O5TB Mo5 O56 100.0(2) . . ?
O45 Mo5 O56 146.5(2) . . ?
O5TC Mo5 O1PB 92.1(2) . . ?
O5TB Mo5 O1PB 163.5(2) . . ?
O45 Mo5 O1PB 80.59(18) . . ?
O56 Mo5 O1PB 72.12(17) . . ?
O5TC Mo5 O5TA 171.5(2) . . ?
O5TB Mo5 O5TA 84.8(2) . . ?
O45 Mo5 O5TA 77.32(18) . . ?
O56 Mo5 O5TA 78.98(17) . . ?
O1PB Mo5 O5TA 79.53(15) . . ?
O6TC Mo6 O6TB 103.8(2) . . ?
O6TC Mo6 O16 99.8(2) . . ?
O6TB Mo6 O16 103.4(2) . . ?
O6TC Mo6 O56 100.3(2) . . ?
O6TB Mo6 O56 98.8(2) . . ?
O16 Mo6 O56 145.3(2) . . ?
O6TC Mo6 O1PB 89.3(2) . . ?
O6TB Mo6 O1PB 164.7(2) . . ?
O16 Mo6 O1PB 81.62(18) . . ?
O56 Mo6 O1PB 70.76(17) . . ?
O6TC Mo6 O6TA 171.0(2) . . ?
O6TB Mo6 O6TA 85.2(2) . . ?
O16 Mo6 O6TA 78.0(2) . . ?
O56 Mo6 O6TA 77.63(19) . . ?
O1PB Mo6 O6TA 81.76(17) . . ?
O1PA P1 O1PC 111.8(2) . . ?
O1PA P1 O1PB 112.5(2) . . ?
O1PC P1 O1PB 111.0(3) . . ?
O1PA P1 O12P 107.5(2) . . ?
O1PC P1 O12P 107.4(2) . . ?
O1PB P1 O12P 106.2(2) . . ?
O2PT P2 O2PA 114.0(3) . . ?
O2PT P2 O2PB 113.5(3) . . ?
O2PA P2 O2PB 112.5(3) . . ?
O2PT P2 O12P 106.5(3) . . ?
O2PA P2 O12P 105.2(2) . . ?
O2PB P2 O12P 104.1(2) . . ?
P1 O12P P2 122.6(3) . . ?
P1 O1PA Mo2 126.5(2) . . ?
P1 O1PA Mo1 125.4(2) . . ?
Mo2 O1PA Mo1 89.05(14) . . ?
P1 O1PB Mo5 134.3(3) . . ?
P1 O1PB Mo6 132.3(3) . . ?
Mo5 O1PB Mo6 93.19(16) . . ?
P1 O1PC Mo3 133.4(3) . . ?
P1 O1PC Mo4 132.4(3) . . ?
Mo3 O1PC Mo4 90.70(15) . . ?
P2 O2PA Mo1 129.1(3) . . ?
P2 O2PB Mo2 125.9(2) . . ?
Mo2 O12 Mo1 124.7(2) . . ?
Mo6 O16 Mo1 155.7(3) . . ?
Mo3 O23 Mo2 162.7(3) . . ?
Mo4 O34 Mo3 122.3(2) . . ?
Mo4 O45 Mo5 142.1(3) . . ?
Mo6 O56 Mo5 122.7(2) . . ?
C2 N1 C4 112.9(6) . . ?
C2 N1 C1 107.1(6) . . ?
C4 N1 C1 111.1(6) . . ?
C2 N1 C3 107.9(6) . . ?
C4 N1 C3 109.1(6) . . ?
C1 N1 C3 108.6(6) . . ?
C13 N2 C11 109.3(5) . . ?
C13 N2 C12 112.1(5) . . ?
C11 N2 C12 108.4(6) . . ?
C13 N2 C10 108.9(5) . . ?
C11 N2 C10 109.7(5) . . ?
C12 N2 C10 108.4(5) . . ?
C22 N3 C21 111.5(5) . . ?
C22 N3 C19 109.5(5) . . ?
C21 N3 C19 108.4(5) . . ?
C22 N3 C20 110.0(5) . . ?
C21 N3 C20 108.3(5) . . ?
C19 N3 C20 109.1(5) . . ?
C28 N4 C29 107.0(6) . . ?
C28 N4 C31 114.4(6) . . ?
C29 N4 C31 109.4(6) . . ?
C28 N4 C30 107.8(6) . . ?
C29 N4 C30 109.3(6) . . ?
C31 N4 C30 108.8(6) . . ?
C5 C4 C9 121.3(7) . . ?
C5 C4 N1 121.1(6) . . ?
C9 C4 N1 117.6(6) . . ?
C4 C5 C6 119.5(8) . . ?
C7 C6 C5 120.2(8) . . ?
C6 C7 C8 119.6(8) . . ?
C7 C8 C9 121.2(7) . . ?
C8 C9 C4 118.2(7) . . ?
C18 C13 C14 122.2(7) . . ?
C18 C13 N2 116.6(6) . . ?
C14 C13 N2 121.2(6) . . ?
C13 C14 C15 116.7(8) . . ?
C16 C15 C14 121.2(9) . . ?
C15 C16 C17 121.5(9) . . ?
C16 C17 C18 119.7(9) . . ?
C17 C18 C13 118.7(8) . . ?
C27 C22 C23 121.9(7) . . ?
C27 C22 N3 117.8(6) . . ?
C23 C22 N3 120.3(6) . . ?
C22 C23 C24 118.5(7) . . ?
C25 C24 C23 120.6(7) . . ?
C24 C25 C26 120.1(7) . . ?
C25 C26 C27 120.4(7) . . ?
C22 C27 C26 118.4(7) . . ?
C36 C31 C32 122.9(8) . . ?
C36 C31 N4 118.4(7) . . ?
C32 C31 N4 118.7(7) . . ?
C31 C32 C33 118.2(10) . . ?
C34 C33 C32 118.9(12) . . ?
C33 C34 C35 123.5(12) . . ?
C36 C35 C34 117.4(11) . . ?
C31 C36 C35 119.1(9) . . ?

loop_
_geom_bond_atom_site_label_1
_geom_bond_atom_site_label_2
_geom_bond_distance
_geom_bond_site_symmetry_2
_geom_bond_publ_flag
Mo1 O1TC 1.712(5) . ?
Mo1 O1TB 1.720(5) . ?
Mo1 O16 1.932(5) . ?
Mo1 O12 1.933(4) . ?
Mo1 O2PA 2.262(4) . ?
Mo1 O1PA 2.439(4) . ?
Mo2 O2TB 1.719(5) . ?
Mo2 O2TC 1.729(5) . ?
Mo2 O12 1.910(4) . ?
Mo2 O23 1.913(5) . ?
Mo2 O2PB 2.303(4) . ?
Mo2 O1PA 2.416(4) . ?
Mo3 O3TB 1.708(5) . ?
Mo3 O3TC 1.721(5) . ?
Mo3 O23 1.901(5) . ?
Mo3 O34 1.943(5) . ?
Mo3 O1PC 2.370(4) . ?
Mo3 O3TA 2.373(5) . ?
Mo4 O4TC 1.704(5) . ?
Mo4 O4TB 1.722(5) . ?
Mo4 O45 1.911(5) . ?
Mo4 O34 1.921(4) . ?
Mo4 O1PC 2.386(4) . ?
Mo4 O4TA 2.413(5) . ?
Mo5 O5TC 1.700(5) . ?
Mo5 O5TB 1.728(5) . ?
Mo5 O45 1.920(5) . ?
Mo5 O56 1.939(5) . ?
Mo5 O1PB 2.308(4) . ?
Mo5 O5TA 2.458(5) . ?
Mo6 O6TC 1.711(5) . ?
Mo6 O6TB 1.732(5) . ?
Mo6 O16 1.894(5) . ?
Mo6 O56 1.934(5) . ?
Mo6 O1PB 2.370(4) . ?
Mo6 O6TA 2.375(5) . ?
P1 O1PA 1.525(4) . ?
P1 O1PC 1.529(5) . ?
P1 O1PB 1.532(5) . ?
P1 O12P 1.605(5) . ?
P2 O2PT 1.500(5) . ?
P2 O2PA 1.525(5) . ?
P2 O2PB 1.552(4) . ?
P2 O12P 1.647(5) . ?
N1 C2 1.507(11) . ?
N1 C4 1.519(9) . ?
N1 C1 1.522(10) . ?
N1 C3 1.522(10) . ?
N2 C13 1.501(9) . ?
N2 C11 1.508(9) . ?
N2 C12 1.512(9) . ?
N2 C10 1.532(9) . ?
N3 C22 1.514(9) . ?
N3 C21 1.518(9) . ?
N3 C19 1.527(9) . ?
N3 C20 1.533(9) . ?
N4 C28 1.493(11) . ?
N4 C29 1.504(10) . ?
N4 C31 1.509(10) . ?
N4 C30 1.527(10) . ?
C4 C5 1.387(11) . ?
C4 C9 1.403(10) . ?
C5 C6 1.404(13) . ?
C6 C7 1.390(12) . ?
C7 C8 1.396(11) . ?
C8 C9 1.401(10) . ?
C13 C18 1.409(10) . ?
C13 C14 1.410(11) . ?
C14 C15 1.424(12) . ?
C15 C16 1.376(13) . ?
C16 C17 1.387(13) . ?
C17 C18 1.407(12) . ?
C22 C27 1.395(10) . ?
C22 C23 1.404(10) . ?
C23 C24 1.411(11) . ?
C24 C25 1.394(10) . ?
C25 C26 1.397(10) . ?
C26 C27 1.422(11) . ?
C31 C36 1.391(12) . ?
C31 C32 1.415(13) . ?
C32 C33 1.437(16) . ?
C33 C34 1.356(18) . ?
C34 C35 1.447(17) . ?
C35 C36 1.418(15) . ?

_journal_paper_doi 10.1021/ic990959r
